data_1573503
loop_
_publ_author_name
'Patyk-Ka&#x17a;mierczak, Ewa'
'Szyma&#x144;ska, Kornelia'
'Ka&#x17a;mierczak, Micha&#x142;'

_publ_section_title
;
 Managing negative linear compressibility and thermal expansion through
 steric hindrance: a case study of 1,2-bis(4'-pyridyl)ethane cocrystals.
;
_journal_issue 1
_journal_name_full IUCrJ
_journal_paper_doi 10.1107/S2052252524011734
_journal_volume 12
_journal_year 2025
_chemical_formula_moiety 'C12 H12 N2, C4 H6 O4'
_chemical_formula_sum 'C16 H18 N2 O4'
_chemical_formula_weight 302.32
_chemical_name_systematic '4,4'-Ethane-1,2-diyldipyridine succinic acid'
_space_group_crystal_system monoclinic
_space_group_IT_number 15
_space_group_name_Hall '-I 2ya'
_space_group_name_H-M_alt 'I 1 2/a 1'
_atom_sites_solution_hydrogens difmap
_audit_creation_date 2023-11-22
_audit_creation_method
;
Olex2 1.5
(compiled 2023.08.24 svn.re1ec1418 for OlexSys, GUI svn.r6817)
;
_cell_angle_alpha 90
_cell_angle_beta 109.278(8)
_cell_angle_gamma 90
_cell_formula_units_Z 4
_cell_length_a 16.6252(13)
_cell_length_b 4.8647(4)
_cell_length_c 19.3379(11)
_cell_measurement_reflns_used 1036
_cell_measurement_temperature 150.10(14)
_cell_measurement_theta_max 71.0140
_cell_measurement_theta_min 4.8450
_cell_volume 1476.3(2)
_computing_cell_refinement 'CrysAlisPro 1.171.42.49 (Rigaku OD, 2022)'
_computing_data_collection 'CrysAlisPro 1.171.42.49 (Rigaku OD, 2022)'
_computing_data_reduction 'CrysAlisPro 1.171.42.49 (Rigaku OD, 2022)'
_computing_molecular_graphics 'Olex2 1.5 (Dolomanov et al., 2009)'
_computing_publication_material 'Olex2 1.5 (Dolomanov et al., 2009)'
_computing_structure_refinement 'SHELXL 2014/7 (Sheldrick, 2015)'
_computing_structure_solution 'SHELXT 2014/4 (Sheldrick, 2014)'
_diffrn_ambient_environment N~2~
_diffrn_ambient_temperature 150.10(14)
_diffrn_detector 'CCD plate'
_diffrn_detector_area_resol_mean 10.5384
_diffrn_detector_type Atlas
_diffrn_measured_fraction_theta_full 0.998
_diffrn_measured_fraction_theta_max 0.978
_diffrn_measurement_details
;
List of Runs (angles in degrees, time in seconds):

  # Type    Start    End  Width  t~exp~   \w     \q     \k     \f   Frames
--------------------------------------------------------------------------
  1  \w     10.00  36.00   1.00    5.00    --   40.98-125.00 -90.00   26
  2  \w     19.00 107.00   1.00    5.00    --   40.98  37.00   0.00   88
  3  \w     57.00  83.00   1.00    5.00    --   40.98-125.00 -60.00   26
  4  \w    -29.00  41.00   1.00    5.00    --   40.98 -37.00-150.00   70
  5  \w     71.00 146.00   1.00    7.50    --  103.83 179.00   0.00   75
  6  \w     86.00 156.00   1.00    7.50    --  103.83  77.00 -30.00   70
  7  \w     38.00 144.00   1.00    7.50    --  103.83 179.00 120.00  106
  8  \w     30.00 106.00   1.00    7.50    --  103.83 -77.00 120.00   76
  9  \w     83.00 140.00   1.00    7.50    --  103.83 111.00-120.00   57
 10  \w     54.00  86.00   1.00    7.50    --  103.83-111.00   0.00   32
 11  \w     71.00 101.00   1.00    7.50    --  103.83-111.00 -60.00   30
 12  \w     44.00  69.00   1.00    7.50    --  103.83 -61.00 150.00   25
 13  \w     40.00  66.00   1.00    7.50    --  103.83 -61.00  30.00   26
;
_diffrn_measurement_device 'four-circle diffractometer'
_diffrn_measurement_device_type 'SuperNova, Single source at offset/far, Atlas'
_diffrn_measurement_method '\w scans'
_diffrn_orient_matrix_type 'CrysAlisPro convention (1999,Acta A55,543-557)'
_diffrn_orient_matrix_UB_11 0.0293795000
_diffrn_orient_matrix_UB_12 -0.0051670000
_diffrn_orient_matrix_UB_13 0.0981306000
_diffrn_orient_matrix_UB_21 -0.0183473000
_diffrn_orient_matrix_UB_22 -0.3084389000
_diffrn_orient_matrix_UB_23 -0.0011841000
_diffrn_orient_matrix_UB_31 0.0770032000
_diffrn_orient_matrix_UB_32 -0.0714439000
_diffrn_orient_matrix_UB_33 -0.0021142000
_diffrn_radiation_monochromator mirror
_diffrn_radiation_probe x-ray
_diffrn_radiation_type 'Cu K\a'
_diffrn_radiation_wavelength 1.54184
_diffrn_reflns_av_R_equivalents 0.0369
_diffrn_reflns_av_unetI/netI 0.0504
_diffrn_reflns_Laue_measured_fraction_full 0.998
_diffrn_reflns_Laue_measured_fraction_max 0.978
_diffrn_reflns_limit_h_max 19
_diffrn_reflns_limit_h_min -20
_diffrn_reflns_limit_k_max 5
_diffrn_reflns_limit_k_min -5
_diffrn_reflns_limit_l_max 23
_diffrn_reflns_limit_l_min -17
_diffrn_reflns_number 2791
_diffrn_reflns_point_group_measured_fraction_full 0.998
_diffrn_reflns_point_group_measured_fraction_max 0.978
_diffrn_reflns_theta_full 67.684
_diffrn_reflns_theta_max 71.921
_diffrn_reflns_theta_min 4.845
_diffrn_source 'micro-focus sealed X-ray tube'
_diffrn_source_type 'SuperNova (Cu) X-ray Source'
_exptl_absorpt_coefficient_mu 0.816
_exptl_absorpt_correction_T_max 1.000
_exptl_absorpt_correction_T_min 0.903
_exptl_absorpt_correction_type gaussian
_exptl_absorpt_process_details
;
CrysAlisPro 1.171.42.49 (Rigaku Oxford Diffraction, 2022)
Numerical absorption correction based on gaussian integration over
a multifaceted crystal model
Empirical absorption correction using spherical harmonics,
implemented in SCALE3 ABSPACK scaling algorithm.
;
_exptl_crystal_colour colourless
_exptl_crystal_colour_primary colourless
_exptl_crystal_density_diffrn 1.360
_exptl_crystal_description plate
_exptl_crystal_F_000 640
_exptl_crystal_recrystallization_method
;Single crystals were grown by slow evaporation of a solution obtained 
 dissolving 4,4'-ethane-1,2-diyldipyridine and succinic acid in 1:1 
 mol ratio in hot methanol 99.8%.
;
_exptl_crystal_size_max 0.14
_exptl_crystal_size_mid 0.09
_exptl_crystal_size_min 0.04
_refine_diff_density_max 0.249
_refine_diff_density_min -0.255
_refine_diff_density_rms 0.069
_refine_ls_extinction_coef 0.0029(7)
_refine_ls_extinction_expression Fc^*^=kFc[1+0.001xFc^2^\l^3^/sin(2\q)]^-1/4^
_refine_ls_extinction_method 'SHELXL-2014/7 (Sheldrick 2014'
_refine_ls_goodness_of_fit_ref 1.044
_refine_ls_hydrogen_treatment refall
_refine_ls_matrix_type full
_refine_ls_number_parameters 137
_refine_ls_number_reflns 1416
_refine_ls_number_restraints 0
_refine_ls_restrained_S_all 1.044
_refine_ls_R_factor_all 0.0902
_refine_ls_R_factor_gt 0.0597
_refine_ls_shift/su_max 0.000
_refine_ls_shift/su_mean 0.000
_refine_ls_structure_factor_coef Fsqd
_refine_ls_weighting_details 'w=1/[\s^2^(Fo^2^)+(0.1111P)^2^] where P=(Fo^2^+2Fc^2^)/3'
_refine_ls_weighting_scheme calc
_refine_ls_wR_factor_gt 0.1546
_refine_ls_wR_factor_ref 0.1899
_reflns_Friedel_coverage 0.000
_reflns_number_gt 954
_reflns_number_total 1416
_reflns_threshold_expression 'I > 2\s(I)'
_cod_data_source_file yc5049.cif
_cod_data_source_block etysuc_150K
_cod_database_code 1573503
_shelx_shelxl_version_number 2014/7
_chemical_oxdiff_formula 'C4 H6 O4, C12 H12 N2'
_shelx_space_group_comment
;
The symmetry employed for this shelxl refinement is uniquely defined
by the following loop, which should always be used as a source of
symmetry information in preference to the above space-group names.
They are only intended as comments.
;
_shelx_estimated_absorpt_t_max 0.968
_shelx_estimated_absorpt_t_min 0.894
_olex2_refinement_description
;
;
_ins_header
;
TITL ETYSUC_150 in I2/a 
REM I2/a (#15 in standard setting)
CELL 1.54184  19.337864   4.864733  16.625181  90.0000 109.2781  90.0000
ZERR    4.00   0.001142   0.000381   0.001263   0.0000   0.0077   0.0000
LATT  2
SYMM -x+1/2, y,-z 
SFAC C H N O
UNIT 64.00 72.00 8.00 16.00
REM  CrysAlisPro recorded range (K): Min=150.0; max=150.2; aver:150.1
TEMP -123
SIZE 0.04 0.09 0.14
TREF
HKLF 4
END
;
_olex2_submission_special_instructions 'No special instructions were received'
_oxdiff_exptl_absorpt_empirical_details
;
Empirical correction (ABSPACK) includes:
- Absorption correction using spherical harmonics
- Frame scaling
;
_oxdiff_exptl_absorpt_empirical_full_max 1.814
_oxdiff_exptl_absorpt_empirical_full_min 0.513

loop_
_space_group_symop_operation_xyz
'x, y, z'
'-x+1/2, y, -z'
'x+1/2, y+1/2, z+1/2'
'-x+1, y+1/2, -z+1/2'
'-x, -y, -z'
'x-1/2, -y, z'
'-x+1/2, -y+1/2, -z+1/2'
'x, -y+1/2, z+1/2'

loop_
_atom_site_label
_atom_site_type_symbol
_atom_site_fract_x
_atom_site_fract_y
_atom_site_fract_z
_atom_site_U_iso_or_equiv
_atom_site_adp_type
_atom_site_occupancy
_atom_site_site_symmetry_order
_atom_site_calc_flag
_atom_site_refinement_flags_posn
_atom_site_refinement_flags_adp
_atom_site_refinement_flags_occupancy
_atom_site_disorder_assembly
_atom_site_disorder_group
N1 N 0.39256(15) 0.4616(5) 0.14538(11) 0.0380(6) Uani 1 1 d . . . . .
C2 C 0.34048(18) 0.5894(7) 0.08568(14) 0.0392(7) Uani 1 1 d . . . . .
C3 C 0.36912(19) 0.7911(7) 0.04844(15) 0.0400(8) Uani 1 1 d . . . . .
C4 C 0.45518(18) 0.8607(6) 0.07254(13) 0.0354(7) Uani 1 1 d . . . . .
C5 C 0.50865(18) 0.7270(7) 0.13396(14) 0.0376(7) Uani 1 1 d . . . . .
C6 C 0.47557(19) 0.5309(7) 0.16895(14) 0.0395(7) Uani 1 1 d . . . . .
C1A C 0.25352(17) 0.0224(6) 0.17656(13) 0.0351(7) Uani 1 1 d . . . . .
O1A O 0.33312(13) 0.0934(5) 0.21189(10) 0.0434(6) Uani 1 1 d . . . . .
C2A C 0.22084(18) -0.2054(7) 0.21293(15) 0.0379(7) Uani 1 1 d . . . . .
O2A O 0.21002(13) 0.1287(5) 0.11946(9) 0.0450(6) Uani 1 1 d . . . . .
C7 C 0.4890(2) 1.0700(6) 0.03152(14) 0.0391(7) Uani 1 1 d . . . . .
H2 H 0.276(2) 0.529(6) 0.0682(15) 0.038(8) Uiso 1 1 d . . . . .
H1A H 0.357(3) 0.230(9) 0.181(2) 0.087(14) Uiso 1 1 d . . . . .
H2AA H 0.209(3) -0.367(9) 0.179(2) 0.071(11) Uiso 1 1 d . . . . .
H2AB H 0.164(2) -0.159(7) 0.2148(16) 0.045(8) Uiso 1 1 d . . . . .
H7A H 0.546(2) 1.165(8) 0.0676(19) 0.056(9) Uiso 1 1 d . . . . .
H6 H 0.515(2) 0.431(6) 0.2177(16) 0.042(8) Uiso 1 1 d . . . . .
H3 H 0.329(2) 0.891(7) 0.0009(17) 0.054(9) Uiso 1 1 d . . . . .
H7B H 0.442(2) 1.214(8) 0.0068(18) 0.053(9) Uiso 1 1 d . . . . .
H5 H 0.571(2) 0.751(7) 0.1524(15) 0.045(8) Uiso 1 1 d . . . . .

loop_
_atom_site_aniso_label
_atom_site_aniso_U_11
_atom_site_aniso_U_22
_atom_site_aniso_U_33
_atom_site_aniso_U_23
_atom_site_aniso_U_13
_atom_site_aniso_U_12
N1 0.0416(13) 0.0440(15) 0.0354(11) 0.0017(10) 0.0220(10) -0.0011(11)
C2 0.0382(15) 0.0495(19) 0.0352(12) 0.0051(12) 0.0191(12) -0.0008(14)
C3 0.0414(15) 0.0485(19) 0.0359(13) 0.0042(13) 0.0205(12) -0.0010(14)
C4 0.0409(15) 0.0408(17) 0.0326(12) -0.0007(12) 0.0229(11) -0.0009(13)
C5 0.0393(16) 0.0445(18) 0.0346(13) 0.0016(12) 0.0198(12) -0.0017(14)
C6 0.0429(16) 0.0454(18) 0.0344(12) 0.0018(12) 0.0186(12) -0.0003(14)
C1A 0.0362(14) 0.0428(17) 0.0301(11) 0.0002(12) 0.0160(11) -0.0004(13)
O1A 0.0411(12) 0.0534(14) 0.0362(9) 0.0081(9) 0.0135(9) -0.0079(10)
C2A 0.0375(15) 0.0427(18) 0.0390(13) 0.0038(13) 0.0199(12) -0.0025(13)
O2A 0.0432(12) 0.0554(15) 0.0386(10) 0.0084(10) 0.0162(9) -0.0012(10)
C7 0.0481(17) 0.0400(18) 0.0379(13) 0.0018(12) 0.0260(13) -0.0016(14)

loop_
_atom_type_symbol
_atom_type_description
_atom_type_scat_dispersion_real
_atom_type_scat_dispersion_imag
_atom_type_scat_source
C C 0.0181 0.0091 'International Tables Vol C Tables 4.2.6.8 and 6.1.1.4'
H H 0.0000 0.0000 'International Tables Vol C Tables 4.2.6.8 and 6.1.1.4'
N N 0.0311 0.0180 'International Tables Vol C Tables 4.2.6.8 and 6.1.1.4'
O O 0.0492 0.0322 'International Tables Vol C Tables 4.2.6.8 and 6.1.1.4'

loop_
_exptl_crystal_face_index_h
_exptl_crystal_face_index_k
_exptl_crystal_face_index_l
_exptl_crystal_face_perp_dist
12 0 -4 0.0427
3 -8 1 0.0703
-13 0 4 0.0335
1 4 2 0.0590
3 0 -24 0.0230
-3 0 18 0.0160

loop_
_geom_angle_atom_site_label_1
_geom_angle_atom_site_label_2
_geom_angle_atom_site_label_3
_geom_angle
_geom_angle_site_symmetry_1
_geom_angle_site_symmetry_3
_geom_angle_publ_flag
C2 N1 C6 118.2(2) . . ?
N1 C2 C3 122.5(3) . . ?
N1 C2 H2 116.4(16) . . ?
C3 C2 H2 121.1(16) . . ?
C2 C3 C4 119.2(3) . . ?
C2 C3 H3 123(2) . . ?
C4 C3 H3 117.5(19) . . ?
C3 C4 C7 120.5(3) . . ?
C5 C4 C3 118.0(2) . . ?
C5 C4 C7 121.5(3) . . ?
C4 C5 H5 123.5(18) . . ?
C6 C5 C4 119.7(3) . . ?
C6 C5 H5 116.5(18) . . ?
N1 C6 C5 122.4(3) . . ?
N1 C6 H6 116.6(16) . . ?
C5 C6 H6 121.0(17) . . ?
O1A C1A C2A 113.9(2) . . ?
O2A C1A O1A 123.5(3) . . ?
O2A C1A C2A 122.5(3) . . ?
C1A O1A H1A 112(2) . . ?
C1A C2A H2AA 108(2) . . ?
C1A C2A H2AB 110.4(19) . . ?
C2A C2A C1A 116.0(3) 7_545 . ?
C2A C2A H2AA 109(2) 7_545 . ?
C2A C2A H2AB 110.9(17) 7_545 . ?
H2AA C2A H2AB 102(3) . . ?
C4 C7 C7 110.2(3) . 5_675 ?
C4 C7 H7A 110.4(18) . . ?
C4 C7 H7B 110.0(18) . . ?
C7 C7 H7A 108.2(19) 5_675 . ?
C7 C7 H7B 105.8(18) 5_675 . ?
H7A C7 H7B 112(3) . . ?

loop_
_geom_bond_atom_site_label_1
_geom_bond_atom_site_label_2
_geom_bond_distance
_geom_bond_site_symmetry_2
_geom_bond_publ_flag
N1 C2 1.345(4) . ?
N1 C6 1.346(4) . ?
C2 C3 1.391(4) . ?
C2 H2 1.05(3) . ?
C3 C4 1.392(4) . ?
C3 H3 1.06(3) . ?
C4 C5 1.388(4) . ?
C4 C7 1.508(4) . ?
C5 C6 1.384(4) . ?
C5 H5 0.99(3) . ?
C6 H6 1.07(3) . ?
C1A O1A 1.319(3) . ?
C1A C2A 1.507(4) . ?
C1A O2A 1.218(3) . ?
O1A H1A 1.05(5) . ?
C2A C2A 1.505(6) 7_545 ?
C2A H2AA 1.00(4) . ?
C2A H2AB 0.99(3) . ?
C7 C7 1.542(5) 5_675 ?
C7 H7A 1.08(4) . ?
C7 H7B 1.04(4) . ?

loop_
_geom_torsion_atom_site_label_1
_geom_torsion_atom_site_label_2
_geom_torsion_atom_site_label_3
_geom_torsion_atom_site_label_4
_geom_torsion
_geom_torsion_site_symmetry_1
_geom_torsion_site_symmetry_2
_geom_torsion_site_symmetry_3
_geom_torsion_site_symmetry_4
_geom_torsion_publ_flag
N1 C2 C3 C4 1.4(4) . . . . ?
C2 N1 C6 C5 -0.1(4) . . . . ?
C2 C3 C4 C5 -1.0(4) . . . . ?
C2 C3 C4 C7 177.4(3) . . . . ?
C3 C4 C5 C6 0.1(4) . . . . ?
C3 C4 C7 C7 -85.7(4) . . . 5_675 ?
C4 C5 C6 N1 0.5(4) . . . . ?
C5 C4 C7 C7 92.7(4) . . . 5_675 ?
C6 N1 C2 C3 -0.8(4) . . . . ?
O1A C1A C2A C2A 6.6(4) . . . 7_545 ?
O2A C1A C2A C2A -173.8(3) . . . 7_545 ?
C7 C4 C5 C6 -178.3(3) . . . . ?

loop_
_exptl_oxdiff_crystal_face_indexfrac_h
_exptl_oxdiff_crystal_face_indexfrac_k
_exptl_oxdiff_crystal_face_indexfrac_l
_exptl_oxdiff_crystal_face_x
_exptl_oxdiff_crystal_face_y
_exptl_oxdiff_crystal_face_z
12.4799 -0.2470 -4.4550 -0.0692 -0.1475 0.9881
3.1019 -8.0471 0.8784 0.2189 2.4241 0.8119
-12.5480 -0.2444 3.6644 -0.0078 0.3013 -0.9565
0.9533 3.9632 1.7502 0.1793 -1.2420 -0.2134
3.3735 -0.1328 -24.0459 -2.2598 0.0075 0.3201
-2.9568 -0.0800 18.0821 1.6880 0.0575 -0.2602
